data_4329481
loop_
_publ_author_name
'Manas Kumar Biswas'
'Sarat Chandra Patra'
'Amarendra Nath Maity'
'Shyue-Chu Ke'
'Nirmal Das Adhikary'
'Prasanta Ghosh'

_publ_section_title
;
 Electronic Structures of Ruthenium and Osmium Complexes of
 9,10-Phenanthrenequinone
;
_journal_name_full 'Inorganic Chemistry'
_journal_page_first 6687
_journal_page_last 6699
_journal_paper_doi 10.1021/ic300327x
_journal_volume 51
_journal_year 2012
_chemical_formula_sum 'C51 H38 Cl I3 O3 P2 Ru'
_chemical_formula_weight 1277.97
_chemical_name_systematic
; 
 ? 
;
_space_group_IT_number 14
_symmetry_cell_setting monoclinic
_symmetry_space_group_name_Hall '-P 2ybc'
_symmetry_space_group_name_H-M 'P 1 21/c 1'
_atom_sites_solution_hydrogens geom
_atom_sites_solution_primary direct
_atom_sites_solution_secondary difmap
_audit_creation_method SHELXL-97
_cell_angle_alpha 90.00
_cell_angle_beta 90.2650(10)
_cell_angle_gamma 90.00
_cell_formula_units_Z 4
_cell_length_a 13.2074(3)
_cell_length_b 14.1428(3)
_cell_length_c 25.2055(5)
_cell_measurement_reflns_used 9555
_cell_measurement_temperature 100(2)
_cell_measurement_theta_max 27.63
_cell_measurement_theta_min 2.17
_cell_volume 4708.08(17)
_computing_cell_refinement 'Bruker SAINT'
_computing_data_collection 'Bruker APEX2'
_computing_data_reduction 'Bruker SAINT'
_computing_molecular_graphics 'Bruker SHELXTL'
_computing_publication_material 'Bruker SHELXTL'
_computing_structure_refinement 'SHELXL-97 (Sheldrick, 2008)'
_computing_structure_solution 'SHELXS-97 (Sheldrick, 2008)'
_diffrn_ambient_temperature 100(2)
_diffrn_measured_fraction_theta_full 0.997
_diffrn_measured_fraction_theta_max 0.997
_diffrn_measurement_device_type 'Bruker APEX-II CCD'
_diffrn_measurement_method '\f and \w scans'
_diffrn_radiation_monochromator graphite
_diffrn_radiation_source 'fine-focus sealed tube'
_diffrn_radiation_type MoK\a
_diffrn_radiation_wavelength 0.71073
_diffrn_reflns_av_R_equivalents 0.0322
_diffrn_reflns_av_sigmaI/netI 0.0198
_diffrn_reflns_limit_h_max 17
_diffrn_reflns_limit_h_min -17
_diffrn_reflns_limit_k_max 18
_diffrn_reflns_limit_k_min -17
_diffrn_reflns_limit_l_max 31
_diffrn_reflns_limit_l_min -32
_diffrn_reflns_number 78295
_diffrn_reflns_theta_full 27.68
_diffrn_reflns_theta_max 27.68
_diffrn_reflns_theta_min 1.54
_exptl_absorpt_coefficient_mu 2.467
_exptl_absorpt_correction_T_max 0.540
_exptl_absorpt_correction_T_min 0.491
_exptl_absorpt_correction_type multi-scan
_exptl_crystal_colour 'dark brown'
_exptl_crystal_density_diffrn 1.803
_exptl_crystal_description Parallelopiped
_exptl_crystal_F_000 2472
_exptl_crystal_size_max 0.35
_exptl_crystal_size_mid 0.25
_exptl_crystal_size_min 0.25
_refine_diff_density_max 1.429
_refine_diff_density_min -0.977
_refine_diff_density_rms 0.081
_refine_ls_extinction_method none
_refine_ls_goodness_of_fit_ref 1.064
_refine_ls_hydrogen_treatment riding
_refine_ls_matrix_type full
_refine_ls_number_parameters 550
_refine_ls_number_reflns 10998
_refine_ls_number_restraints 0
_refine_ls_restrained_S_all 1.064
_refine_ls_R_factor_all 0.0267
_refine_ls_R_factor_gt 0.0237
_refine_ls_shift/su_max 0.003
_refine_ls_shift/su_mean 0.000
_refine_ls_structure_factor_coef Fsqd
_refine_ls_weighting_details 'calc w=1/[\s^2^(Fo^2^)+(0.0190P)^2^+7.1960P] where P=(Fo^2^+2Fc^2^)/3'
_refine_ls_weighting_scheme calc
_refine_ls_wR_factor_gt 0.0532
_refine_ls_wR_factor_ref 0.0545
_reflns_number_gt 10152
_reflns_number_total 10998
_reflns_threshold_expression >2sigma(I)
_cod_data_source_file ic300327x_si_002_4.cif
_cod_data_source_block 1I3-
_cod_depositor_comments
;
The following automatic conversions were performed:

'_exptl_absorpt_correction_type' value 'multi_scan' changed to
'multi-scan' according to the built-in table from CIF Core dictionary
named 'cif_core.dic' version 2.4.1 from 2010-06-29.

Automatic conversion script
Id: cif_fix_values 1891 2012-01-12 08:04:46Z andrius 
;
_cod_database_code 4329481

loop_
_symmetry_equiv_pos_as_xyz
'x, y, z'
'-x, y+1/2, -z+1/2'
'-x, -y, -z'
'x, -y-1/2, z-1/2'

loop_
_atom_site_label
_atom_site_type_symbol
_atom_site_fract_x
_atom_site_fract_y
_atom_site_fract_z
_atom_site_U_iso_or_equiv
_atom_site_adp_type
_atom_site_occupancy
_atom_site_symmetry_multiplicity
_atom_site_calc_flag
_atom_site_refinement_flags
Ru1 Ru 0.281098(12) 0.702314(12) 0.226747(6) 0.01014(4) Uani 1 1 d .
P1 P 0.32167(4) 0.62261(4) 0.30767(2) 0.01131(10) Uani 1 1 d .
P2 P 0.25310(4) 0.78217(4) 0.14420(2) 0.01211(10) Uani 1 1 d .
Cl1 Cl 0.38623(4) 0.82982(4) 0.25692(2) 0.02055(11) Uani 1 1 d .
I1 I 0.183266(12) 1.218672(12) 0.419633(7) 0.02549(4) Uani 1 1 d .
I2 I 0.183725(13) 1.061270(13) 0.344244(7) 0.03090(5) Uani 1 1 d .
I3 I 0.174797(13) 1.380052(12) 0.492033(7) 0.02779(4) Uani 1 1 d .
O1 O 0.39346(11) 0.61960(10) 0.18638(6) 0.0131(3) Uani 1 1 d .
O2 O 0.20276(11) 0.58736(11) 0.19999(6) 0.0132(3) Uani 1 1 d .
O3 O 0.09321(16) 0.77633(14) 0.26915(7) 0.0280(4) Uani 1 1 d .
C1 C 0.35958(16) 0.54531(15) 0.16558(8) 0.0137(4) Uani 1 1 d .
C2 C 0.25027(16) 0.52662(15) 0.17350(8) 0.0136(4) Uani 1 1 d .
C3 C 0.20286(17) 0.44467(15) 0.15081(8) 0.0145(4) Uani 1 1 d .
C4 C 0.09964(17) 0.42859(16) 0.15902(9) 0.0178(4) Uani 1 1 d .
H4A H 0.0627 0.4690 0.1807 0.021 Uiso 1 1 calc R
C5 C 0.05280(18) 0.35246(18) 0.13483(9) 0.0219(5) Uani 1 1 d .
H5A H -0.0157 0.3409 0.1403 0.026 Uiso 1 1 calc R
C6 C 0.1090(2) 0.29363(18) 0.10238(10) 0.0240(5) Uani 1 1 d .
H6A H 0.0774 0.2429 0.0857 0.029 Uiso 1 1 calc R
C7 C 0.21168(19) 0.30902(17) 0.09436(10) 0.0212(5) Uani 1 1 d .
H7A H 0.2478 0.2681 0.0726 0.025 Uiso 1 1 calc R
C8 C 0.26135(17) 0.38450(16) 0.11826(9) 0.0164(4) Uani 1 1 d .
C9 C 0.36983(17) 0.40365(16) 0.10913(9) 0.0176(4) Uani 1 1 d .
C10 C 0.42856(19) 0.34750(18) 0.07563(10) 0.0244(5) Uani 1 1 d .
H10A H 0.3986 0.2964 0.0584 0.029 Uiso 1 1 calc R
C11 C 0.5301(2) 0.3660(2) 0.06749(11) 0.0297(6) Uani 1 1 d .
H11A H 0.5673 0.3272 0.0451 0.036 Uiso 1 1 calc R
C12 C 0.57723(19) 0.44185(19) 0.09239(10) 0.0255(5) Uani 1 1 d .
H12A H 0.6457 0.4534 0.0870 0.031 Uiso 1 1 calc R
C13 C 0.52202(17) 0.49990(17) 0.12515(9) 0.0195(5) Uani 1 1 d .
H13A H 0.5530 0.5511 0.1417 0.023 Uiso 1 1 calc R
C14 C 0.41912(17) 0.48163(16) 0.13345(8) 0.0153(4) Uani 1 1 d .
C15 C 0.1597(2) 0.75446(16) 0.25616(9) 0.0196(5) Uani 1 1 d .
C16 C 0.28972(16) 0.49877(15) 0.29801(8) 0.0134(4) Uani 1 1 d .
C17 C 0.18839(17) 0.47033(17) 0.30052(9) 0.0179(4) Uani 1 1 d .
H17A H 0.1392 0.5133 0.3111 0.021 Uiso 1 1 calc R
C18 C 0.16038(19) 0.37879(17) 0.28736(9) 0.0211(5) Uani 1 1 d .
H18A H 0.0932 0.3599 0.2904 0.025 Uiso 1 1 calc R
C19 C 0.23331(19) 0.31523(17) 0.26961(9) 0.0225(5) Uani 1 1 d .
H19A H 0.2147 0.2540 0.2604 0.027 Uiso 1 1 calc R
C20 C 0.33313(19) 0.34307(17) 0.26568(10) 0.0225(5) Uani 1 1 d .
H20A H 0.3815 0.3007 0.2534 0.027 Uiso 1 1 calc R
C21 C 0.36197(17) 0.43469(16) 0.28007(9) 0.0175(4) Uani 1 1 d .
H21A H 0.4295 0.4529 0.2777 0.021 Uiso 1 1 calc R
C22 C 0.25375(16) 0.66405(16) 0.36588(8) 0.0131(4) Uani 1 1 d .
C23 C 0.21513(16) 0.60238(16) 0.40408(8) 0.0150(4) Uani 1 1 d .
H23A H 0.2238 0.5375 0.4004 0.018 Uiso 1 1 calc R
C24 C 0.16369(17) 0.63841(17) 0.44760(8) 0.0171(4) Uani 1 1 d .
H24A H 0.1372 0.5973 0.4728 0.020 Uiso 1 1 calc R
C25 C 0.15145(17) 0.73503(17) 0.45386(9) 0.0175(4) Uani 1 1 d .
H25A H 0.1164 0.7586 0.4829 0.021 Uiso 1 1 calc R
C26 C 0.19174(17) 0.79660(16) 0.41648(9) 0.0170(4) Uani 1 1 d .
H26A H 0.1846 0.8616 0.4208 0.020 Uiso 1 1 calc R
C27 C 0.24270(16) 0.76122(16) 0.37264(8) 0.0152(4) Uani 1 1 d .
H27A H 0.2695 0.8026 0.3477 0.018 Uiso 1 1 calc R
C28 C 0.45433(16) 0.62180(15) 0.32740(9) 0.0141(4) Uani 1 1 d .
C29 C 0.53074(17) 0.62180(16) 0.28968(9) 0.0174(4) Uani 1 1 d .
H29A H 0.5144 0.6279 0.2539 0.021 Uiso 1 1 calc R
C30 C 0.63133(17) 0.61266(17) 0.30511(9) 0.0198(5) Uani 1 1 d .
H30A H 0.6821 0.6116 0.2797 0.024 Uiso 1 1 calc R
C31 C 0.65614(18) 0.60513(17) 0.35856(10) 0.0203(5) Uani 1 1 d .
H31A H 0.7235 0.5992 0.3690 0.024 Uiso 1 1 calc R
C32 C 0.58059(18) 0.60650(18) 0.39607(9) 0.0222(5) Uani 1 1 d .
H32A H 0.5973 0.6020 0.4319 0.027 Uiso 1 1 calc R
C33 C 0.47994(18) 0.61448(17) 0.38100(9) 0.0198(5) Uani 1 1 d .
H33A H 0.4295 0.6150 0.4066 0.024 Uiso 1 1 calc R
C34 C 0.36449(16) 0.82692(16) 0.11021(8) 0.0150(4) Uani 1 1 d .
C35 C 0.35121(18) 0.87244(17) 0.06138(9) 0.0191(5) Uani 1 1 d .
H35A H 0.2864 0.8856 0.0489 0.023 Uiso 1 1 calc R
C36 C 0.4350(2) 0.89789(19) 0.03177(9) 0.0243(5) Uani 1 1 d .
H36A H 0.4261 0.9272 -0.0010 0.029 Uiso 1 1 calc R
C37 C 0.53166(19) 0.88002(19) 0.05056(10) 0.0247(5) Uani 1 1 d .
H37A H 0.5875 0.8970 0.0304 0.030 Uiso 1 1 calc R
C38 C 0.54534(18) 0.83696(18) 0.09927(10) 0.0220(5) Uani 1 1 d .
H38A H 0.6104 0.8260 0.1121 0.026 Uiso 1 1 calc R
C39 C 0.46204(17) 0.81006(17) 0.12913(9) 0.0175(4) Uani 1 1 d .
H39A H 0.4714 0.7807 0.1618 0.021 Uiso 1 1 calc R
C40 C 0.16535(16) 0.88093(15) 0.14505(9) 0.0149(4) Uani 1 1 d .
C41 C 0.16902(17) 0.94276(16) 0.18825(9) 0.0175(4) Uani 1 1 d .
H41A H 0.2117 0.9298 0.2168 0.021 Uiso 1 1 calc R
C42 C 0.10927(17) 1.02349(17) 0.18886(10) 0.0203(5) Uani 1 1 d .
H42A H 0.1119 1.0642 0.2178 0.024 Uiso 1 1 calc R
C43 C 0.04561(17) 1.04366(17) 0.14635(10) 0.0205(5) Uani 1 1 d .
H43A H 0.0066 1.0984 0.1465 0.025 Uiso 1 1 calc R
C44 C 0.04039(18) 0.98174(17) 0.10371(10) 0.0211(5) Uani 1 1 d .
H44A H -0.0029 0.9948 0.0754 0.025 Uiso 1 1 calc R
C45 C 0.09924(17) 0.90049(17) 0.10293(9) 0.0184(4) Uani 1 1 d .
H45A H 0.0947 0.8590 0.0744 0.022 Uiso 1 1 calc R
C46 C 0.20548(17) 0.69522(15) 0.09678(8) 0.0141(4) Uani 1 1 d .
C47 C 0.10415(17) 0.66616(16) 0.09744(9) 0.0167(4) Uani 1 1 d .
H47A H 0.0582 0.6966 0.1194 0.020 Uiso 1 1 calc R
C48 C 0.07209(18) 0.59209(17) 0.06544(9) 0.0192(5) Uani 1 1 d .
H48A H 0.0044 0.5740 0.0656 0.023 Uiso 1 1 calc R
C49 C 0.14072(18) 0.54450(17) 0.03306(9) 0.0199(5) Uani 1 1 d .
H49A H 0.1189 0.4947 0.0118 0.024 Uiso 1 1 calc R
C50 C 0.24133(18) 0.57167(16) 0.03276(9) 0.0193(5) Uani 1 1 d .
H50A H 0.2874 0.5397 0.0115 0.023 Uiso 1 1 calc R
C51 C 0.27378(17) 0.64672(16) 0.06429(8) 0.0158(4) Uani 1 1 d .
H51B H 0.3415 0.6648 0.0638 0.019 Uiso 1 1 calc R

loop_
_atom_site_aniso_label
_atom_site_aniso_U_11
_atom_site_aniso_U_22
_atom_site_aniso_U_33
_atom_site_aniso_U_23
_atom_site_aniso_U_13
_atom_site_aniso_U_12
Ru1 0.01021(8) 0.01163(8) 0.00859(7) -0.00007(6) 0.00027(6) 0.00026(6)
P1 0.0124(2) 0.0117(2) 0.0098(2) 0.00027(19) -0.00020(19) -0.00026(19)
P2 0.0123(2) 0.0139(3) 0.0101(2) 0.00073(19) -0.00054(19) 0.0008(2)
Cl1 0.0197(3) 0.0250(3) 0.0170(3) 0.0029(2) 0.0017(2) 0.0028(2)
I1 0.01755(8) 0.02938(9) 0.02951(9) 0.01236(7) -0.00409(6) -0.00591(6)
I2 0.02857(9) 0.03067(10) 0.03344(10) 0.00731(7) -0.00102(7) -0.00200(7)
I3 0.02804(9) 0.02565(9) 0.02963(9) 0.01244(7) -0.00370(7) -0.00037(7)
O1 0.0145(7) 0.0136(7) 0.0112(7) 0.0005(6) -0.0002(5) -0.0008(6)
O2 0.0147(7) 0.0147(7) 0.0100(7) 0.0003(6) -0.0007(5) 0.0003(6)
O3 0.0303(11) 0.0368(11) 0.0167(9) 0.0085(8) -0.0048(8) -0.0062(9)
C1 0.0165(10) 0.0138(10) 0.0107(9) 0.0018(8) -0.0020(8) 0.0018(8)
C2 0.0160(10) 0.0150(10) 0.0097(9) 0.0029(8) -0.0018(8) 0.0020(8)
C3 0.0178(10) 0.0132(10) 0.0126(10) 0.0017(8) -0.0012(8) 0.0001(8)
C4 0.0198(11) 0.0185(11) 0.0150(10) -0.0003(8) -0.0004(8) -0.0018(9)
C5 0.0197(11) 0.0242(12) 0.0217(12) 0.0000(9) -0.0013(9) -0.0072(9)
C6 0.0290(13) 0.0188(12) 0.0241(12) -0.0032(9) -0.0039(10) -0.0066(10)
C7 0.0265(12) 0.0148(11) 0.0222(12) -0.0040(9) -0.0016(9) 0.0000(9)
C8 0.0202(11) 0.0147(10) 0.0144(10) 0.0003(8) -0.0014(8) 0.0014(8)
C9 0.0194(11) 0.0162(11) 0.0173(11) -0.0010(8) -0.0013(8) 0.0027(9)
C10 0.0270(13) 0.0184(12) 0.0280(13) -0.0086(10) 0.0011(10) 0.0023(10)
C11 0.0281(14) 0.0283(14) 0.0327(14) -0.0117(11) 0.0062(11) 0.0081(11)
C12 0.0177(12) 0.0297(14) 0.0291(13) -0.0048(10) 0.0035(10) 0.0037(10)
C13 0.0188(11) 0.0203(12) 0.0194(11) -0.0031(9) 0.0005(9) 0.0012(9)
C14 0.0169(10) 0.0145(10) 0.0146(10) -0.0003(8) -0.0002(8) 0.0034(8)
C15 0.0421(16) 0.0093(10) 0.0073(10) 0.0031(8) -0.0139(10) -0.0065(10)
C16 0.0181(10) 0.0137(10) 0.0082(9) 0.0020(7) -0.0009(8) -0.0011(8)
C17 0.0195(11) 0.0193(11) 0.0149(10) -0.0006(8) 0.0025(8) -0.0020(9)
C18 0.0223(12) 0.0225(12) 0.0184(11) 0.0004(9) 0.0006(9) -0.0087(9)
C19 0.0310(13) 0.0143(11) 0.0222(12) 0.0013(9) -0.0052(10) -0.0035(9)
C20 0.0263(12) 0.0153(11) 0.0259(12) -0.0021(9) -0.0046(10) 0.0044(9)
C21 0.0175(11) 0.0177(11) 0.0173(11) 0.0000(8) -0.0024(8) 0.0009(9)
C22 0.0123(10) 0.0171(10) 0.0100(9) -0.0012(8) -0.0010(7) -0.0015(8)
C23 0.0170(10) 0.0150(10) 0.0132(10) 0.0002(8) -0.0014(8) -0.0019(8)
C24 0.0187(11) 0.0205(11) 0.0121(10) 0.0015(8) 0.0013(8) -0.0053(9)
C25 0.0172(11) 0.0229(12) 0.0124(10) -0.0042(8) 0.0004(8) 0.0002(9)
C26 0.0195(11) 0.0147(10) 0.0169(10) -0.0019(8) -0.0017(8) 0.0011(8)
C27 0.0161(10) 0.0153(10) 0.0141(10) 0.0013(8) -0.0010(8) -0.0011(8)
C28 0.0150(10) 0.0112(10) 0.0160(10) 0.0000(8) -0.0022(8) 0.0002(8)
C29 0.0170(11) 0.0204(11) 0.0148(10) 0.0023(8) -0.0022(8) -0.0011(9)
C30 0.0161(11) 0.0219(12) 0.0214(11) 0.0024(9) 0.0015(9) 0.0001(9)
C31 0.0172(11) 0.0189(11) 0.0246(12) -0.0019(9) -0.0056(9) 0.0015(9)
C32 0.0240(12) 0.0288(13) 0.0139(11) -0.0015(9) -0.0054(9) 0.0039(10)
C33 0.0193(11) 0.0273(13) 0.0128(10) -0.0003(9) -0.0001(8) 0.0024(9)
C34 0.0161(10) 0.0155(10) 0.0134(10) -0.0011(8) 0.0025(8) -0.0007(8)
C35 0.0202(11) 0.0217(12) 0.0153(10) 0.0017(9) -0.0018(8) -0.0027(9)
C36 0.0295(13) 0.0290(13) 0.0142(11) 0.0037(9) 0.0028(9) -0.0064(11)
C37 0.0243(12) 0.0292(13) 0.0206(12) -0.0015(10) 0.0082(9) -0.0058(10)
C38 0.0160(11) 0.0272(13) 0.0229(12) -0.0017(10) 0.0019(9) -0.0016(9)
C39 0.0175(11) 0.0205(11) 0.0145(10) 0.0004(8) 0.0011(8) 0.0009(9)
C40 0.0141(10) 0.0150(10) 0.0154(10) 0.0028(8) 0.0013(8) 0.0008(8)
C41 0.0153(10) 0.0176(11) 0.0196(11) 0.0005(9) 0.0009(8) -0.0010(8)
C42 0.0185(11) 0.0176(11) 0.0249(12) -0.0035(9) 0.0027(9) -0.0020(9)
C43 0.0148(11) 0.0155(11) 0.0312(13) 0.0040(9) 0.0046(9) 0.0014(9)
C44 0.0174(11) 0.0225(12) 0.0233(12) 0.0068(9) -0.0027(9) 0.0022(9)
C45 0.0191(11) 0.0210(12) 0.0153(10) 0.0015(9) -0.0012(8) 0.0024(9)
C46 0.0183(11) 0.0149(10) 0.0089(9) 0.0027(8) -0.0025(8) 0.0004(8)
C47 0.0180(11) 0.0185(11) 0.0135(10) 0.0014(8) -0.0019(8) 0.0016(9)
C48 0.0193(11) 0.0202(11) 0.0180(11) 0.0028(9) -0.0053(9) -0.0020(9)
C49 0.0281(12) 0.0167(11) 0.0148(10) -0.0014(8) -0.0067(9) 0.0002(9)
C50 0.0270(12) 0.0173(11) 0.0135(10) -0.0003(8) -0.0004(9) 0.0051(9)
C51 0.0166(10) 0.0183(11) 0.0125(10) 0.0018(8) -0.0006(8) 0.0017(8)

loop_
_atom_type_symbol
_atom_type_description
_atom_type_scat_dispersion_real
_atom_type_scat_dispersion_imag
_atom_type_scat_source
C C 0.0033 0.0016 'International Tables Vol C Tables 4.2.6.8 and 6.1.1.4'
H H 0.0000 0.0000 'International Tables Vol C Tables 4.2.6.8 and 6.1.1.4'
O O 0.0106 0.0060 'International Tables Vol C Tables 4.2.6.8 and 6.1.1.4'
P P 0.1023 0.0942 'International Tables Vol C Tables 4.2.6.8 and 6.1.1.4'
Cl Cl 0.1484 0.1585 'International Tables Vol C Tables 4.2.6.8 and 6.1.1.4'
Ru Ru -1.2594 0.8363 'International Tables Vol C Tables 4.2.6.8 and 6.1.1.4'
I I -0.4742 1.8119 'International Tables Vol C Tables 4.2.6.8 and 6.1.1.4'

loop_
_geom_angle_atom_site_label_1
_geom_angle_atom_site_label_2
_geom_angle_atom_site_label_3
_geom_angle
C15 Ru1 O2 90.62(8)
C15 Ru1 O1 166.65(8)
O2 Ru1 O1 76.11(6)
C15 Ru1 P1 92.06(6)
O2 Ru1 P1 91.01(4)
O1 Ru1 P1 89.70(4)
C15 Ru1 P2 91.63(6)
O2 Ru1 P2 90.72(4)
O1 Ru1 P2 87.11(4)
P1 Ru1 P2 175.90(2)
C15 Ru1 Cl1 94.12(7)
O2 Ru1 Cl1 175.08(4)
O1 Ru1 Cl1 99.18(4)
P1 Ru1 Cl1 87.522(19)
P2 Ru1 Cl1 90.445(19)
C16 P1 C28 104.67(10)
C16 P1 C22 107.65(10)
C28 P1 C22 105.03(10)
C16 P1 Ru1 106.81(7)
C28 P1 Ru1 116.64(7)
C22 P1 Ru1 115.27(7)
C40 P2 C34 104.81(10)
C40 P2 C46 107.95(10)
C34 P2 C46 101.71(10)
C40 P2 Ru1 116.67(7)
C34 P2 Ru1 116.82(7)
C46 P2 Ru1 107.61(7)
I3 I1 I2 177.233(8)
C1 O1 Ru1 114.06(13)
C2 O2 Ru1 117.79(14)
O1 C1 C14 124.1(2)
O1 C1 C2 116.00(19)
C14 C1 C2 119.79(19)
O2 C2 C3 123.1(2)
O2 C2 C1 116.00(19)
C3 C2 C1 120.93(19)
C4 C3 C8 121.6(2)
C4 C3 C2 119.8(2)
C8 C3 C2 118.6(2)
C5 C4 C3 119.7(2)
C5 C4 H4A 120.1
C3 C4 H4A 120.1
C4 C5 C6 119.3(2)
C4 C5 H5A 120.4
C6 C5 H5A 120.4
C5 C6 C7 121.2(2)
C5 C6 H6A 119.4
C7 C6 H6A 119.4
C8 C7 C6 121.1(2)
C8 C7 H7A 119.4
C6 C7 H7A 119.4
C7 C8 C3 117.1(2)
C7 C8 C9 122.0(2)
C3 C8 C9 120.9(2)
C10 C9 C14 116.6(2)
C10 C9 C8 122.1(2)
C14 C9 C8 121.3(2)
C11 C10 C9 121.6(2)
C11 C10 H10A 119.2
C9 C10 H10A 119.2
C10 C11 C12 120.8(2)
C10 C11 H11A 119.6
C12 C11 H11A 119.6
C13 C12 C11 119.6(2)
C13 C12 H12A 120.2
C11 C12 H12A 120.2
C12 C13 C14 119.8(2)
C12 C13 H13A 120.1
C14 C13 H13A 120.1
C13 C14 C9 121.5(2)
C13 C14 C1 120.0(2)
C9 C14 C1 118.5(2)
O3 C15 Ru1 174.0(2)
C21 C16 C17 119.0(2)
C21 C16 P1 120.76(17)
C17 C16 P1 119.51(17)
C18 C17 C16 120.8(2)
C18 C17 H17A 119.6
C16 C17 H17A 119.6
C17 C18 C19 119.7(2)
C17 C18 H18A 120.2
C19 C18 H18A 120.2
C20 C19 C18 120.1(2)
C20 C19 H19A 120.0
C18 C19 H19A 120.0
C19 C20 C21 120.3(2)
C19 C20 H20A 119.8
C21 C20 H20A 119.8
C16 C21 C20 120.1(2)
C16 C21 H21A 120.0
C20 C21 H21A 120.0
C27 C22 C23 119.5(2)
C27 C22 P1 117.95(16)
C23 C22 P1 122.50(17)
C24 C23 C22 119.8(2)
C24 C23 H23A 120.1
C22 C23 H23A 120.1
C25 C24 C23 120.6(2)
C25 C24 H24A 119.7
C23 C24 H24A 119.7
C24 C25 C26 119.7(2)
C24 C25 H25A 120.2
C26 C25 H25A 120.2
C27 C26 C25 120.1(2)
C27 C26 H26A 119.9
C25 C26 H26A 119.9
C26 C27 C22 120.3(2)
C26 C27 H27A 119.9
C22 C27 H27A 119.9
C29 C28 C33 119.3(2)
C29 C28 P1 120.96(16)
C33 C28 P1 119.61(17)
C30 C29 C28 120.4(2)
C30 C29 H29A 119.8
C28 C29 H29A 119.8
C29 C30 C31 120.0(2)
C29 C30 H30A 120.0
C31 C30 H30A 120.0
C32 C31 C30 119.7(2)
C32 C31 H31A 120.1
C30 C31 H31A 120.1
C31 C32 C33 120.7(2)
C31 C32 H32A 119.7
C33 C32 H32A 119.7
C32 C33 C28 120.0(2)
C32 C33 H33A 120.0
C28 C33 H33A 120.0
C39 C34 C35 119.5(2)
C39 C34 P2 121.88(17)
C35 C34 P2 118.42(17)
C36 C35 C34 119.8(2)
C36 C35 H35A 120.1
C34 C35 H35A 120.1
C37 C36 C35 120.4(2)
C37 C36 H36A 119.8
C35 C36 H36A 119.8
C38 C37 C36 120.1(2)
C38 C37 H37A 119.9
C36 C37 H37A 119.9
C37 C38 C39 120.1(2)
C37 C38 H38A 120.0
C39 C38 H38A 120.0
C38 C39 C34 120.1(2)
C38 C39 H39A 119.9
C34 C39 H39A 119.9
C41 C40 C45 119.1(2)
C41 C40 P2 118.10(17)
C45 C40 P2 122.65(17)
C42 C41 C40 120.4(2)
C42 C41 H41A 119.8
C40 C41 H41A 119.8
C41 C42 C43 120.2(2)
C41 C42 H42A 119.9
C43 C42 H42A 119.9
C44 C43 C42 119.7(2)
C44 C43 H43A 120.1
C42 C43 H43A 120.1
C45 C44 C43 120.5(2)
C45 C44 H44A 119.7
C43 C44 H44A 119.7
C44 C45 C40 120.0(2)
C44 C45 H45A 120.0
C40 C45 H45A 120.0
C47 C46 C51 118.8(2)
C47 C46 P2 121.11(17)
C51 C46 P2 119.48(17)
C48 C47 C46 120.3(2)
C48 C47 H47A 119.9
C46 C47 H47A 119.9
C47 C48 C49 120.5(2)
C47 C48 H48A 119.8
C49 C48 H48A 119.8
C50 C49 C48 119.7(2)
C50 C49 H49A 120.1
C48 C49 H49A 120.1
C49 C50 C51 120.1(2)
C49 C50 H50A 119.9
C51 C50 H50A 119.9
C50 C51 C46 120.6(2)
C50 C51 H51B 119.7
C46 C51 H51B 119.7

loop_
_geom_bond_atom_site_label_1
_geom_bond_atom_site_label_2
_geom_bond_distance
Ru1 C15 1.917(3)
Ru1 O2 2.0401(15)
Ru1 O1 2.1494(15)
Ru1 P1 2.3891(5)
Ru1 P2 2.3946(5)
Ru1 Cl1 2.3977(6)
P1 C16 1.818(2)
P1 C28 1.819(2)
P1 C22 1.820(2)
P2 C40 1.815(2)
P2 C34 1.820(2)
P2 C46 1.825(2)
I1 I3 2.9247(3)
I1 I2 2.9269(3)
O1 C1 1.256(3)
O2 C2 1.258(3)
O3 C15 0.989(3)
C1 C14 1.446(3)
C1 C2 1.482(3)
C2 C3 1.435(3)
C3 C4 1.398(3)
C3 C8 1.414(3)
C4 C5 1.382(3)
C4 H4A 0.9300
C5 C6 1.385(4)
C5 H5A 0.9300
C6 C7 1.389(4)
C6 H6A 0.9300
C7 C8 1.389(3)
C7 H7A 0.9300
C8 C9 1.477(3)
C9 C10 1.397(3)
C9 C14 1.418(3)
C10 C11 1.383(4)
C10 H10A 0.9300
C11 C12 1.388(4)
C11 H11A 0.9300
C12 C13 1.376(3)
C12 H12A 0.9300
C13 C14 1.400(3)
C13 H13A 0.9300
C16 C21 1.393(3)
C16 C17 1.399(3)
C17 C18 1.386(3)
C17 H17A 0.9300
C18 C19 1.393(4)
C18 H18A 0.9300
C19 C20 1.380(4)
C19 H19A 0.9300
C20 C21 1.398(3)
C20 H20A 0.9300
C21 H21A 0.9300
C22 C27 1.392(3)
C22 C23 1.397(3)
C23 C24 1.390(3)
C23 H23A 0.9300
C24 C25 1.385(3)
C24 H24A 0.9300
C25 C26 1.391(3)
C25 H25A 0.9300
C26 C27 1.390(3)
C26 H26A 0.9300
C27 H27A 0.9300
C28 C29 1.390(3)
C28 C33 1.395(3)
C29 C30 1.388(3)
C29 H29A 0.9300
C30 C31 1.389(3)
C30 H30A 0.9300
C31 C32 1.378(3)
C31 H31A 0.9300
C32 C33 1.386(3)
C32 H32A 0.9300
C33 H33A 0.9300
C34 C39 1.392(3)
C34 C35 1.399(3)
C35 C36 1.385(3)
C35 H35A 0.9300
C36 C37 1.383(4)
C36 H36A 0.9300
C37 C38 1.382(4)
C37 H37A 0.9300
C38 C39 1.389(3)
C38 H38A 0.9300
C39 H39A 0.9300
C40 C41 1.397(3)
C40 C45 1.399(3)
C41 C42 1.388(3)
C41 H41A 0.9300
C42 C43 1.388(3)
C42 H42A 0.9300
C43 C44 1.388(3)
C43 H43A 0.9300
C44 C45 1.388(3)
C44 H44A 0.9300
C45 H45A 0.9300
C46 C47 1.400(3)
C46 C51 1.401(3)
C47 C48 1.387(3)
C47 H47A 0.9300
C48 C49 1.396(3)
C48 H48A 0.9300
C49 C50 1.383(3)
C49 H49A 0.9300
C50 C51 1.392(3)
C50 H50A 0.9300
C51 H51B 0.9300
